data_9009810
loop_
_publ_author_name
'Plaisier, J. R.'
'Van Vliet, A. A. C.'
'IJdo D J W'

_publ_section_title
;Synthesis, structure and magnetic properties of a new hollandite: Sr0.75Rh4O8
 Note: Hollandite-type structure
;
_journal_name_full 'Journal of Alloys and Compounds'
_journal_page_first 56
_journal_page_last 61
_journal_paper_doi 10.1016/S0925-8388(00)01208-1
_journal_volume 314
_journal_year 2001
_chemical_formula_structural Sr.75Rh4O8
_chemical_formula_sum 'O4 Rh2 Sr0.375'
_space_group_IT_number 12
_symmetry_space_group_name_Hall '-I 2y'
_symmetry_space_group_name_H-M 'I 1 2/m 1'
_cell_angle_alpha 90
_cell_angle_beta 95.262
_cell_angle_gamma 90
_cell_length_a 10.4399
_cell_length_b 3.0626
_cell_length_c 9.2135
_cell_formula_units_Z 4
_cell_volume 293.344
_database_code_amcsd 0012823
_exptl_crystal_density_diffrn 6.853
_cod_original_formula_sum 'Sr.375 Rh2 O4'
_cod_database_code 9009810
_amcsd_formula_title Sr.75Rh4O8

loop_
_space_group_symop_operation_xyz
x,y,z
1/2+x,1/2+y,1/2+z
x,-y,z
1/2+x,1/2-y,1/2+z
-x,y,-z
1/2-x,1/2+y,1/2-z
-x,-y,-z
1/2-x,1/2-y,1/2-z

loop_
_atom_site_label
_atom_site_fract_x
_atom_site_fract_y
_atom_site_fract_z
_atom_site_occupancy
Sr 0.00000 0.20500 0.00000 0.37500
Rh1 0.33830 0.00000 0.16040 1.00000
Rh2 0.86220 0.00000 0.32600 1.00000
O1 0.30500 0.00000 0.38700 1.00000
O2 0.04200 0.00000 0.27200 1.00000
O3 0.62300 0.00000 0.03400 1.00000
O4 0.65700 0.00000 0.33100 1.00000

loop_
_cod_related_entry_id
_cod_related_entry_database
_cod_related_entry_code
1 AMCSD 0012823
